data_7720839
loop_
_publ_author_name
'VandeVen, Warren'
'Mahato, Samyadeb'
'LeComte, Avery'
'MacNeil, Gregory A.'
'Zhou, Wen'
'Thomas, Fabrice'
'Walsby, Charles J.'
'Delgado-Jaime, Mario U'
'Storr, Tim'

_publ_section_title
;
 Electronic effects of <i>para</i>-phenolate substitution in an extended
 series of neutral and oxidized chromium salen nitrides.
;
_journal_issue 17
_journal_name_full 'Dalton transactions (Cambridge, England : 2003)'
_journal_page_first 6863
_journal_page_last 6875
_journal_paper_doi 10.1039/d5dt02506k
_journal_volume 55
_journal_year 2026
_chemical_absolute_configuration ad
_chemical_formula_moiety '2(C34 H48 Cr N3 O4), 3(C4 H8 O)'
_chemical_formula_sum 'C80 H120 Cl0 Cr2 N6 O11'
_chemical_formula_weight 1445.81
_space_group_crystal_system monoclinic
_space_group_IT_number 5
_space_group_name_Hall 'I 2y'
_space_group_name_H-M_alt 'I 1 2 1'
_atom_sites_solution_hydrogens mixed
_audit_creation_date 2022-06-12
_audit_creation_method
;
Olex2 1.3
(compiled 2020.11.12 svn.r5f609507 for OlexSys, GUI svn.r6408)
;
_audit_update_record
;
2025-10-16 deposited with the CCDC.	2026-03-24 downloaded from the CCDC.
;
_cell_angle_alpha 90
_cell_angle_beta 99.155(4)
_cell_angle_gamma 90
_cell_formula_units_Z 2
_cell_length_a 14.9068(8)
_cell_length_b 13.4404(8)
_cell_length_c 21.2637(12)
_cell_measurement_reflns_used 9909
_cell_measurement_temperature 210(2)
_cell_measurement_theta_max 26.37
_cell_measurement_theta_min 2.97
_cell_volume 4206.0(4)
_computing_molecular_graphics 'Olex2 1.3 (Dolomanov et al., 2009)'
_computing_publication_material 'Olex2 1.3 (Dolomanov et al., 2009)'
_computing_structure_refinement 'SHELXL-2018/3 (Sheldrick, 2018)'
_computing_structure_solution 'SHELXT 2018/2 (Sheldrick, 2018)'
_diffrn_ambient_temperature 210(2)
_diffrn_measured_fraction_theta_full 0.998
_diffrn_measured_fraction_theta_max 0.997
_diffrn_measurement_device_type 'Bruker PHOTON-II'
_diffrn_measurement_method '\f and \w scans'
_diffrn_radiation_type MoK\a
_diffrn_radiation_wavelength 0.71073
_diffrn_reflns_av_R_equivalents 0.0403
_diffrn_reflns_av_unetI/netI 0.0550
_diffrn_reflns_Laue_measured_fraction_full 0.998
_diffrn_reflns_Laue_measured_fraction_max 0.997
_diffrn_reflns_limit_h_max 18
_diffrn_reflns_limit_h_min -18
_diffrn_reflns_limit_k_max 16
_diffrn_reflns_limit_k_min -16
_diffrn_reflns_limit_l_max 26
_diffrn_reflns_limit_l_min -25
_diffrn_reflns_number 22287
_diffrn_reflns_point_group_measured_fraction_full 0.997
_diffrn_reflns_point_group_measured_fraction_max 0.996
_diffrn_reflns_theta_full 25.242
_diffrn_reflns_theta_max 26.401
_diffrn_reflns_theta_min 1.812
_exptl_absorpt_coefficient_mu 0.315
_exptl_absorpt_correction_T_max 0.7454
_exptl_absorpt_correction_T_min 0.6995
_exptl_absorpt_correction_type multi-scan
_exptl_absorpt_process_details '(Sheldrich , 1996)'
_exptl_crystal_colour yellow
_exptl_crystal_colour_primary yellow
_exptl_crystal_density_diffrn 1.142
_exptl_crystal_description block
_exptl_crystal_F_000 1556
_exptl_crystal_size_max 0.461
_exptl_crystal_size_mid 0.356
_exptl_crystal_size_min 0.222
_refine_diff_density_max 0.707
_refine_diff_density_min -1.264
_refine_diff_density_rms 0.314
_refine_ls_abs_structure_details
;
 Refined as an inversion twin.
;
_refine_ls_abs_structure_Flack 0.09(6)
_refine_ls_extinction_method none
_refine_ls_goodness_of_fit_ref 1.100
_refine_ls_hydrogen_treatment constr
_refine_ls_matrix_type full
_refine_ls_number_parameters 492
_refine_ls_number_reflns 8613
_refine_ls_number_restraints 53
_refine_ls_restrained_S_all 1.109
_refine_ls_R_factor_all 0.1082
_refine_ls_R_factor_gt 0.0831
_refine_ls_shift/su_max 0.000
_refine_ls_shift/su_mean 0.000
_refine_ls_structure_factor_coef Fsqd
_refine_ls_weighting_details 'w=1/[\s^2^(Fo^2^)+(0.1623P)^2^+6.2865P] where P=(Fo^2^+2Fc^2^)/3'
_refine_ls_weighting_scheme calc
_refine_ls_wR_factor_gt 0.2501
_refine_ls_wR_factor_ref 0.2707
_reflns_Friedel_coverage 0.913
_reflns_Friedel_fraction_full 0.997
_reflns_Friedel_fraction_max 0.994
_reflns_number_gt 7339
_reflns_number_total 8613
_reflns_threshold_expression 'I > 2\s(I)'
_cod_data_source_file d5dt02506k2.cif
_cod_data_source_block mo_wv3ipro_1_0m_a
_cod_depositor_comments
;
The following automatic conversions were performed:

data item '_exptl_absorpt_correction_type' value 'Multi-scan' was
changed to 'multi-scan' in accordance with the
/home/data/users/saulius/crontab/automatic-downloads/rss-feeds/RSC/lib/dictionaries/cif_core.dic
dictionary named 'cif_core.dic' version 2.4.2 last updated on
2011-04-26.

Automatic conversion script
Id: cif_fix_values 8170 2020-07-09 18:12:32Z antanas 

 Adding full bibliography for 7720837--7720840.cif.
;
_cod_database_code 7720839
_shelx_shelxl_version_number 2018/3
_shelx_space_group_comment
;
The symmetry employed for this shelxl refinement is uniquely defined
by the following loop, which should always be used as a source of
symmetry information in preference to the above space-group names.
They are only intended as comments.
;
_olex2_refinement_description
;
1. Twinned data refinement
 Scales: 0.91042
 0.08958
2. Restrained distances
 C43-C39 = C41-C39
 1.5 with sigma of 0.02
 O6-C40 = O6-C43
 1.4 with sigma of 0.02
3. Uiso/Uaniso restraints and constraints
Uanis(C35) \\sim Ueq, Uanis(C38) \\sim Ueq, Uanis(C39) \\sim Ueq, Uanis(C40)
\\sim Ueq, Uanis(C41) \\sim Ueq, Uanis(C43) \\sim Ueq, Uanis(C13) \\sim Ueq,
Uanis(O6) \\sim Ueq: with sigma of 0.01 and sigma for terminal atoms of 0.02
4. Others
 Fixed Sof: Cr3(0.5) N1(0.5) O6(0.5) H12A(0.5) H12B(0.5) H12C(0.5) H12D(0.5)
 H12E(0.5) H12F(0.5) H13A(0.5) H13B(0.5) H13C(0.5) H13D(0.5) H13E(0.5)
 H13F(0.5) H16A(0.5) H16B(0.5) H16C(0.5) H16D(0.5) H16E(0.5) H16F(0.5) Cr2(0.5)
 N2(0.5) H29A(0.5) H29B(0.5) H29C(0.5) H29D(0.5) H29E(0.5) H29F(0.5) H30A(0.5)
 H30B(0.5) H30C(0.5) H30D(0.5) H30E(0.5) H30F(0.5) H33A(0.5) H33B(0.5)
 H33C(0.5) H33D(0.5) H33E(0.5) H33F(0.5) C40(0.5) H40A(0.5) H40B(0.5) C39(0.5)
 H39A(0.5) H39B(0.5) C41(0.5) H41A(0.5) H41B(0.5) C43(0.5) H43A(0.5) H43B(0.5)
5.a Riding coordinates:
 C1(H1AB,H1A), C3(H3), C18(H18A,H18B), C20(H20)
5.b Ternary CH refined with riding coordinates:
 C11(H11), C28(H28)
5.c Secondary CH2 refined with riding coordinates:
 C2(H2AB,H2A), C19(H19A,H19B), C35(H35A,H35B), C36(H36A,H36B), C37(H37A,H37B),
 C38(H38A,H38B), C40(H40A,H40B), C39(H39A,H39B), C41(H41A,H41B), C43(H43A,H43B)
5.d Aromatic/amide H refined with riding coordinates:
 C4(H4), C8(H8), C10(H10), C21(H21), C25(H25), C27(H27)
5.e Disordered Me refined with riding coordinates:
 C12(H12A,H12B,H12C,H12D,H12E,H12F), C13(H13A,H13B,H13C,H13D,H13E,H13F),
 C16(H16A,H16B,H16C,H16D,H16E,H16F), C29(H29A,H29B,H29C,H29D,H29E,H29F),
 C30(H30A,H30B,H30C,H30D,H30E,H30F), C33(H33A,H33B,H33C,H33D,H33E,H33F)
5.f Idealised Me refined as rotating group:
 C15(H15A,H15B,H15C), C17(H17A,H17B,H17C), C32(H32A,H32B,H32C), C34(H34A,H34B,
 H34C)
;
_olex2_submission_special_instructions 'No special instructions were received'

loop_
_space_group_symop_operation_xyz
'x, y, z'
'-x, y, -z'
'x+1/2, y+1/2, z+1/2'
'-x+1/2, y+1/2, -z+1/2'

loop_
_atom_site_label
_atom_site_type_symbol
_atom_site_fract_x
_atom_site_fract_y
_atom_site_fract_z
_atom_site_U_iso_or_equiv
_atom_site_adp_type
_atom_site_occupancy
_atom_site_site_symmetry_order
_atom_site_calc_flag
_atom_site_refinement_flags_posn
_atom_site_refinement_flags_adp
_atom_site_refinement_flags_occupancy
_atom_site_disorder_assembly
_atom_site_disorder_group
O1 O 0.4203(4) 0.9328(4) 0.4629(3) 0.0643(18) Uani 1 1 d . . . . .
O3 O 0.0722(4) 0.9147(4) 0.3271(3) 0.0555(14) Uani 1 1 d . . . . .
Cr3 Cr 0.51273(14) 0.84271(13) 0.48540(9) 0.0325(5) Uani 0.5 1 d . . P . .
N1 N 0.5635(8) 0.8495(9) 0.4280(5) 0.045(3) Uani 0.5 1 d . . P . .
N3 N 0.4241(4) 0.7288(4) 0.4606(3) 0.0354(12) Uani 1 1 d . . . . .
C1 C 0.4687(6) 0.4469(5) 0.4672(4) 0.058(2) Uani 1 1 d . . . . .
H1AB H 0.513775 0.452888 0.438465 0.070 Uiso 1 1 d R U . . .
H1A H 0.434394 0.385231 0.457226 0.070 Uiso 1 1 d R U . . .
C2 C 0.4104(5) 0.5408(5) 0.4587(4) 0.0478(18) Uani 1 1 d . . . . .
H2AB H 0.373482 0.540774 0.416219 0.057 Uiso 1 1 calc R U . . .
H2A H 0.369161 0.541481 0.490295 0.057 Uiso 1 1 calc R U . . .
C3 C 0.4699(4) 0.6332(5) 0.4666(3) 0.0367(14) Uani 1 1 d . . . . .
H3 H 0.510697 0.629428 0.434225 0.044 Uiso 1 1 d R U . . .
C4 C 0.3432(5) 0.7391(5) 0.4290(4) 0.0406(15) Uani 1 1 d . . . . .
H4 H 0.311565 0.680697 0.414920 0.049 Uiso 1 1 calc R U . . .
C5 C 0.2971(4) 0.8328(6) 0.4132(3) 0.0398(14) Uani 1 1 d . . . . .
C6 C 0.3364(5) 0.9253(6) 0.4295(3) 0.0424(16) Uani 1 1 d . . . . .
O6 O 0.7005(14) -0.0616(16) 0.3400(10) 0.113(6) Uani 0.5 1 d D U P . .
C7 C 0.2872(5) 1.0147(5) 0.4069(3) 0.0411(15) Uani 1 1 d . . . . .
C8 C 0.2034(5) 1.0020(5) 0.3739(3) 0.0420(15) Uani 1 1 d . . . . .
H8 H 0.170257 1.059534 0.359862 0.050 Uiso 1 1 calc R U . . .
C9 C 0.1611(5) 0.9090(6) 0.3585(3) 0.0405(15) Uani 1 1 d . . . . .
C10 C 0.2072(5) 0.8247(6) 0.3780(3) 0.0446(16) Uani 1 1 d . . . . .
H10 H 0.180458 0.762004 0.368681 0.054 Uiso 1 1 calc R U . . .
C11 C 0.0354(5) 0.8305(8) 0.2909(4) 0.058(2) Uani 1 1 d . . . . .
H11 H 0.048895 0.767079 0.314239 0.070 Uiso 1 1 calc R U . . .
C12 C -0.0681(8) 0.8562(12) 0.2798(6) 0.101(4) Uani 1 1 d . . . . .
H12A H -0.101747 0.803636 0.255204 0.152 Uiso 0.5 1 calc R U P . .
H12B H -0.088993 0.862336 0.320617 0.152 Uiso 0.5 1 calc R U P . .
H12C H -0.077952 0.918562 0.256827 0.152 Uiso 0.5 1 calc R U P . .
H12D H -0.077381 0.919387 0.299894 0.152 Uiso 0.5 1 calc R U P . .
H12E H -0.090135 0.860687 0.234482 0.152 Uiso 0.5 1 calc R U P . .
H12F H -0.101176 0.804461 0.298272 0.152 Uiso 0.5 1 calc R U P . .
C13 C 0.0687(11) 0.8316(15) 0.2302(7) 0.126(5) Uani 1 1 d . U . . .
H13A H 0.044408 0.774816 0.204933 0.188 Uiso 0.5 1 calc R U P . .
H13B H 0.049388 0.892499 0.207550 0.188 Uiso 0.5 1 calc R U P . .
H13C H 0.134562 0.828260 0.237677 0.188 Uiso 0.5 1 calc R U P . .
H13D H 0.107830 0.888900 0.228507 0.188 Uiso 0.5 1 calc R U P . .
H13E H 0.102850 0.771218 0.225890 0.188 Uiso 0.5 1 calc R U P . .
H13F H 0.017677 0.835457 0.195763 0.188 Uiso 0.5 1 calc R U P . .
C14 C 0.3281(6) 1.1171(5) 0.4238(4) 0.0486(18) Uani 1 1 d . . . . .
C15 C 0.2674(6) 1.2010(5) 0.3925(4) 0.0513(19) Uani 1 1 d . . . . .
H15A H 0.208149 1.196827 0.405794 0.077 Uiso 1 1 calc R U . . .
H15B H 0.260537 1.194684 0.346579 0.077 Uiso 1 1 calc R U . . .
H15C H 0.294926 1.264704 0.405405 0.077 Uiso 1 1 calc R U . . .
C16 C 0.4204(6) 1.1258(6) 0.4007(5) 0.059(2) Uani 1 1 d . . . . .
H16A H 0.412121 1.115916 0.354909 0.089 Uiso 0.5 1 calc R U P . .
H16B H 0.445740 1.191359 0.410945 0.089 Uiso 0.5 1 calc R U P . .
H16C H 0.461526 1.075613 0.421502 0.089 Uiso 0.5 1 calc R U P . .
H16D H 0.467470 1.139343 0.436662 0.089 Uiso 0.5 1 calc R U P . .
H16E H 0.433852 1.063900 0.380625 0.089 Uiso 0.5 1 calc R U P . .
H16F H 0.418065 1.179646 0.370069 0.089 Uiso 0.5 1 calc R U P . .
C17 C 0.3430(7) 1.1328(7) 0.4953(4) 0.065(2) Uani 1 1 d . . . . .
H17A H 0.286783 1.120247 0.511407 0.097 Uiso 1 1 calc R U . . .
H17B H 0.362316 1.200779 0.504825 0.097 Uiso 1 1 calc R U . . .
H17C H 0.389556 1.087367 0.515272 0.097 Uiso 1 1 calc R U . . .
Cr2 Cr 1.00461(13) 0.66062(14) 0.47642(9) 0.0320(5) Uani 0.5 1 d . . P . .
O2 O 0.9118(3) 0.5695(4) 0.4754(2) 0.0433(12) Uani 1 1 d . . . . .
O4 O 0.5726(3) 0.5912(4) 0.3298(3) 0.0512(13) Uani 1 1 d . . . . .
N2 N 1.0248(8) 0.6586(9) 0.4078(5) 0.044(2) Uani 0.5 1 d . . P . .
N4 N 0.9126(4) 0.7714(4) 0.4817(3) 0.0371(12) Uani 1 1 d . . . . .
C18 C 0.9496(5) 1.0554(5) 0.5069(5) 0.0533(19) Uani 1 1 d . . . . .
H18A H 0.944604 1.060010 0.552180 0.064 Uiso 1 1 d R U . . .
H18B H 0.919755 1.113935 0.485370 0.064 Uiso 1 1 d R U . . .
C19 C 0.8999(5) 0.9603(5) 0.4776(4) 0.0440(16) Uani 1 1 d . . . . .
H19A H 0.837548 0.959209 0.486797 0.053 Uiso 1 1 calc R U . . .
H19B H 0.897174 0.960757 0.431214 0.053 Uiso 1 1 calc R U . . .
C20 C 0.9500(4) 0.8696(5) 0.5053(3) 0.0358(13) Uani 1 1 d . . . . .
H20 H 0.949797 0.871731 0.551787 0.043 Uiso 1 1 d R U . . .
C21 C 0.8315(4) 0.7631(5) 0.4523(3) 0.0368(14) Uani 1 1 d . . . . .
H21 H 0.796527 0.821504 0.446465 0.044 Uiso 1 1 calc R U . . .
C22 C 0.7883(4) 0.6713(5) 0.4269(3) 0.0404(14) Uani 1 1 d . . . . .
C23 C 0.8322(5) 0.5784(5) 0.4396(3) 0.0385(15) Uani 1 1 d . . . . .
C24 C 0.7843(5) 0.4906(5) 0.4136(3) 0.0394(14) Uani 1 1 d . . . . .
C25 C 0.6995(5) 0.5028(5) 0.3770(3) 0.0406(15) Uani 1 1 d . . . . .
H25 H 0.668416 0.446006 0.359383 0.049 Uiso 1 1 calc R U . . .
C26 C 0.6586(5) 0.5942(6) 0.3652(3) 0.0439(16) Uani 1 1 d . . . . .
C27 C 0.7014(5) 0.6799(6) 0.3889(3) 0.0441(16) Uani 1 1 d . . . . .
H27 H 0.673908 0.742405 0.380214 0.053 Uiso 1 1 calc R U . . .
C28 C 0.5353(5) 0.6797(7) 0.2971(4) 0.057(2) Uani 1 1 d . . . . .
H28 H 0.542825 0.736172 0.327386 0.068 Uiso 1 1 calc R U . . .
C29 C 0.5842(9) 0.7026(13) 0.2433(7) 0.118(6) Uani 1 1 d . . . . .
H29A H 0.558756 0.762108 0.221633 0.177 Uiso 0.5 1 calc R U P . .
H29B H 0.648098 0.713298 0.259417 0.177 Uiso 0.5 1 calc R U P . .
H29C H 0.577844 0.647238 0.213614 0.177 Uiso 0.5 1 calc R U P . .
H29D H 0.631042 0.652988 0.241477 0.177 Uiso 0.5 1 calc R U P . .
H29E H 0.541701 0.701798 0.203693 0.177 Uiso 0.5 1 calc R U P . .
H29F H 0.611955 0.767858 0.249495 0.177 Uiso 0.5 1 calc R U P . .
C30 C 0.4343(6) 0.6578(8) 0.2783(5) 0.065(2) Uani 1 1 d . . . . .
H30A H 0.404439 0.714637 0.255927 0.097 Uiso 0.5 1 calc R U P . .
H30B H 0.426372 0.599882 0.250790 0.097 Uiso 0.5 1 calc R U P . .
H30C H 0.407724 0.644943 0.316322 0.097 Uiso 0.5 1 calc R U P . .
H30D H 0.421251 0.591671 0.292765 0.097 Uiso 0.5 1 calc R U P . .
H30E H 0.399318 0.706426 0.297902 0.097 Uiso 0.5 1 calc R U P . .
H30F H 0.417966 0.661365 0.232370 0.097 Uiso 0.5 1 calc R U P . .
C31 C 0.8293(5) 0.3872(6) 0.4242(4) 0.0436(16) Uani 1 1 d . . . . .
C32 C 0.9187(6) 0.3836(7) 0.3991(5) 0.063(2) Uani 1 1 d . . . . .
H32A H 0.908064 0.395749 0.353559 0.094 Uiso 1 1 calc R U . . .
H32B H 0.946274 0.318628 0.407556 0.094 Uiso 1 1 calc R U . . .
H32C H 0.959200 0.434300 0.420114 0.094 Uiso 1 1 calc R U . . .
C33 C 0.8427(7) 0.3629(7) 0.4964(4) 0.067(3) Uani 1 1 d . . . . .
H33A H 0.784555 0.365654 0.511231 0.100 Uiso 0.5 1 calc R U P . .
H33B H 0.868273 0.296703 0.503467 0.100 Uiso 0.5 1 calc R U P . .
H33C H 0.883778 0.411108 0.519510 0.100 Uiso 0.5 1 calc R U P . .
H33D H 0.906515 0.349989 0.511574 0.100 Uiso 0.5 1 calc R U P . .
H33E H 0.822798 0.418940 0.519339 0.100 Uiso 0.5 1 calc R U P . .
H33F H 0.807293 0.304535 0.503295 0.100 Uiso 0.5 1 calc R U P . .
C34 C 0.7683(7) 0.3060(7) 0.3874(5) 0.068(3) Uani 1 1 d . . . . .
H34A H 0.757528 0.322184 0.342332 0.103 Uiso 1 1 calc R U . . .
H34B H 0.710777 0.303095 0.403123 0.103 Uiso 1 1 calc R U . . .
H34C H 0.798479 0.242009 0.393567 0.103 Uiso 1 1 calc R U . . .
O5 O 0.2184(7) 0.5707(7) 0.3325(3) 0.099(3) Uani 1 1 d . . . . .
C35 C 0.2153(12) 0.5360(12) 0.2746(7) 0.124(5) Uani 1 1 d . U . . .
H35A H 0.277603 0.523350 0.267330 0.148 Uiso 1 1 calc R U . . .
H35B H 0.189520 0.587374 0.244304 0.148 Uiso 1 1 calc R U . . .
C36 C 0.1607(10) 0.4419(11) 0.2607(7) 0.109(5) Uani 1 1 d . . . . .
H36A H 0.199696 0.384877 0.255155 0.130 Uiso 1 1 calc R U . . .
H36B H 0.114350 0.449026 0.222720 0.130 Uiso 1 1 calc R U . . .
C37 C 0.1180(9) 0.4322(9) 0.3213(6) 0.089(4) Uani 1 1 d . . . . .
H37A H 0.055514 0.457407 0.314808 0.107 Uiso 1 1 calc R U . . .
H37B H 0.118453 0.363085 0.335950 0.107 Uiso 1 1 calc R U . . .
C38 C 0.1794(11) 0.4958(12) 0.3667(7) 0.114(5) Uani 1 1 d . U . . .
H38A H 0.144988 0.526691 0.397129 0.137 Uiso 1 1 calc R U . . .
H38B H 0.227611 0.454905 0.390589 0.137 Uiso 1 1 calc R U . . .
C40 C 0.6129(13) -0.0259(16) 0.3430(12) 0.080(5) Uani 0.5 1 d D U P . .
H40A H 0.602000 -0.022082 0.387207 0.096 Uiso 0.5 1 calc R U P . .
H40B H 0.566551 -0.068497 0.318653 0.096 Uiso 0.5 1 calc R U P . .
C39 C 0.6686(16) 0.071(2) 0.2601(11) 0.089(7) Uani 0.5 1 d D U P . .
H39A H 0.631288 0.060542 0.218372 0.106 Uiso 0.5 1 calc R U P . .
H39B H 0.706635 0.130416 0.259455 0.106 Uiso 0.5 1 calc R U P . .
C41 C 0.6131(15) 0.0712(16) 0.3151(11) 0.078(6) Uani 0.5 1 d D U P . .
H41A H 0.639315 0.119208 0.347614 0.093 Uiso 0.5 1 calc R U P . .
H41B H 0.550510 0.091633 0.299156 0.093 Uiso 0.5 1 calc R U P . .
C43 C 0.721(3) -0.018(3) 0.2848(18) 0.173(16) Uani 0.5 1 d D U P . .
H43A H 0.712110 -0.068796 0.251157 0.207 Uiso 0.5 1 calc R U P . .
H43B H 0.785171 -0.000447 0.292122 0.207 Uiso 0.5 1 calc R U P . .

loop_
_atom_site_aniso_label
_atom_site_aniso_U_11
_atom_site_aniso_U_22
_atom_site_aniso_U_33
_atom_site_aniso_U_23
_atom_site_aniso_U_13
_atom_site_aniso_U_12
O1 0.049(3) 0.028(3) 0.102(5) -0.007(3) -0.029(3) 0.001(2)
O3 0.045(3) 0.051(3) 0.064(3) -0.001(3) -0.013(2) 0.004(3)
Cr3 0.0365(12) 0.0259(10) 0.0339(14) 0.0003(7) 0.0020(8) 0.0007(8)
N1 0.058(7) 0.040(6) 0.044(6) 0.005(5) 0.029(5) 0.012(5)
N3 0.038(3) 0.030(3) 0.038(3) -0.004(2) 0.003(2) 0.000(2)
C1 0.075(6) 0.023(3) 0.069(5) -0.001(3) -0.012(4) 0.007(3)
C2 0.053(4) 0.035(4) 0.049(4) -0.005(3) -0.009(3) 0.002(3)
C3 0.041(3) 0.029(3) 0.038(3) -0.002(2) 0.000(3) 0.003(2)
C4 0.046(4) 0.029(3) 0.046(4) -0.002(3) 0.005(3) -0.003(3)
C5 0.037(3) 0.039(4) 0.040(3) 0.001(3) -0.002(2) 0.004(3)
C6 0.036(3) 0.038(4) 0.049(4) 0.006(3) -0.005(3) 0.006(3)
O6 0.131(11) 0.103(11) 0.104(10) 0.010(9) 0.015(9) 0.034(9)
C7 0.043(4) 0.035(4) 0.045(4) 0.000(3) 0.006(3) 0.012(3)
C8 0.048(4) 0.039(4) 0.036(3) 0.000(3) 0.000(3) 0.008(3)
C9 0.033(3) 0.044(4) 0.042(3) 0.006(3) -0.002(3) 0.009(3)
C10 0.037(3) 0.046(4) 0.050(4) -0.003(3) 0.002(3) -0.001(3)
C11 0.051(4) 0.061(5) 0.057(4) -0.001(4) -0.011(3) 0.002(4)
C12 0.068(7) 0.110(11) 0.110(9) -0.028(8) -0.032(6) -0.001(7)
C13 0.132(11) 0.159(13) 0.091(9) -0.032(9) 0.036(8) -0.026(11)
C14 0.055(4) 0.029(4) 0.058(4) -0.001(3) -0.001(3) 0.008(3)
C15 0.057(4) 0.024(3) 0.070(5) -0.007(3) 0.001(4) 0.008(3)
C16 0.055(5) 0.038(4) 0.082(6) 0.002(4) 0.003(4) 0.001(4)
C17 0.075(6) 0.044(5) 0.067(5) -0.004(4) -0.010(4) 0.001(4)
Cr2 0.0317(9) 0.0241(10) 0.0390(9) 0.0046(7) 0.0021(8) -0.0015(8)
O2 0.042(3) 0.034(3) 0.051(3) 0.004(2) -0.002(2) -0.003(2)
O4 0.039(3) 0.047(3) 0.062(3) 0.006(2) -0.008(2) -0.010(2)
N2 0.052(6) 0.044(6) 0.039(5) 0.003(5) 0.018(5) 0.002(5)
N4 0.036(3) 0.021(3) 0.055(3) 0.003(2) 0.008(2) -0.001(2)
C18 0.054(5) 0.029(3) 0.079(5) -0.002(3) 0.013(4) 0.008(3)
C19 0.042(4) 0.030(4) 0.060(4) -0.004(3) 0.007(3) 0.007(3)
C20 0.037(3) 0.027(3) 0.043(3) -0.002(2) 0.006(3) -0.004(2)
C21 0.030(3) 0.030(3) 0.050(4) -0.004(3) 0.005(3) 0.000(2)
C22 0.034(3) 0.036(3) 0.049(3) -0.009(3) 0.002(3) -0.001(3)
C23 0.048(4) 0.035(4) 0.031(3) 0.007(3) 0.004(3) -0.003(3)
C24 0.043(3) 0.037(4) 0.037(3) 0.000(3) 0.004(3) 0.003(3)
C25 0.041(3) 0.038(4) 0.041(3) -0.005(3) 0.003(3) -0.010(3)
C26 0.043(4) 0.049(4) 0.037(3) 0.002(3) -0.004(3) -0.004(3)
C27 0.037(3) 0.037(4) 0.054(4) -0.004(3) -0.005(3) -0.001(3)
C28 0.048(4) 0.049(5) 0.068(5) 0.006(4) -0.007(4) 0.000(4)
C29 0.082(8) 0.167(15) 0.103(9) 0.082(10) 0.012(7) -0.012(8)
C30 0.050(4) 0.063(6) 0.074(5) 0.003(5) -0.008(4) 0.000(5)
C31 0.046(4) 0.034(4) 0.049(4) -0.005(3) 0.004(3) -0.006(3)
C32 0.055(5) 0.056(5) 0.079(6) -0.029(4) 0.014(4) 0.000(4)
C33 0.091(7) 0.044(5) 0.059(5) 0.021(4) -0.006(4) -0.009(4)
C34 0.061(5) 0.048(5) 0.094(7) -0.015(4) 0.005(5) -0.012(4)
O5 0.155(8) 0.088(6) 0.057(4) -0.002(4) 0.024(4) -0.058(6)
C35 0.136(10) 0.141(10) 0.099(8) -0.020(7) 0.034(7) -0.074(8)
C36 0.127(10) 0.106(10) 0.109(9) -0.032(8) 0.067(8) -0.055(9)
C37 0.090(8) 0.075(7) 0.111(9) 0.011(6) 0.039(7) -0.018(6)
C38 0.129(9) 0.109(9) 0.112(9) -0.005(7) 0.045(7) -0.044(8)
C40 0.078(10) 0.066(9) 0.100(11) 0.000(9) 0.029(9) -0.001(8)
C39 0.087(11) 0.097(12) 0.090(11) -0.012(9) 0.037(9) 0.028(10)
C41 0.073(10) 0.063(10) 0.108(11) -0.017(9) 0.048(9) 0.001(8)
C43 0.17(2) 0.17(2) 0.18(2) -0.013(13) 0.041(13) 0.019(14)

loop_
_atom_type_symbol
_atom_type_description
_atom_type_scat_dispersion_real
_atom_type_scat_dispersion_imag
_atom_type_scat_source
C C 0.0033 0.0016 'International Tables Vol C Tables 4.2.6.8 and 6.1.1.4'
H H 0.0000 0.0000 'International Tables Vol C Tables 4.2.6.8 and 6.1.1.4'
Cl Cl 0.1484 0.1585 'International Tables Vol C Tables 4.2.6.8 and 6.1.1.4'
Cr Cr 0.3209 0.6236 'International Tables Vol C Tables 4.2.6.8 and 6.1.1.4'
N N 0.0061 0.0033 'International Tables Vol C Tables 4.2.6.8 and 6.1.1.4'
O O 0.0106 0.0060 'International Tables Vol C Tables 4.2.6.8 and 6.1.1.4'

loop_
_geom_angle_atom_site_label_1
_geom_angle_atom_site_label_2
_geom_angle_atom_site_label_3
_geom_angle
_geom_angle_site_symmetry_1
_geom_angle_site_symmetry_3
_geom_angle_publ_flag
Cr3 O1 Cr3 24.51(13) 2_656 . ?
C6 O1 Cr3 130.2(5) . 2_656 ?
C6 O1 Cr3 133.3(5) . . ?
C9 O3 C11 118.1(6) . . ?
O1 Cr3 O1 92.0(3) 2_656 . ?
O1 Cr3 N1 74.8(4) . 2_656 ?
O1 Cr3 N1 77.6(4) 2_656 2_656 ?
O1 Cr3 N3 157.9(3) 2_656 . ?
O1 Cr3 N3 90.0(2) . . ?
O1 Cr3 N3 153.5(3) . 2_656 ?
O1 Cr3 N3 90.0(2) 2_656 2_656 ?
Cr3 Cr3 O1 79.0(3) 2_656 2_656 ?
Cr3 Cr3 O1 76.5(3) 2_656 . ?
Cr3 Cr3 N1 176.6(5) 2_656 . ?
Cr3 Cr3 N1 2.3(3) 2_656 2_656 ?
Cr3 Cr3 N3 78.0(3) 2_656 2_656 ?
Cr3 Cr3 N3 80.1(3) 2_656 . ?
N1 Cr3 O1 98.5(6) . 2_656 ?
N1 Cr3 O1 101.4(5) . . ?
N1 Cr3 N1 174.3(8) . 2_656 ?
N1 Cr3 N3 104.4(5) . 2_656 ?
N1 Cr3 N3 102.7(5) . . ?
N3 Cr3 N1 81.7(3) . 2_656 ?
N3 Cr3 N1 79.9(4) 2_656 2_656 ?
N3 Cr3 N3 78.8(3) . 2_656 ?
Cr3 N1 Cr3 1.14(15) . 2_656 ?
Cr3 N3 Cr3 21.93(11) . 2_656 ?
C3 N3 Cr3 116.3(4) . 2_656 ?
C3 N3 Cr3 111.4(4) . . ?
C4 N3 Cr3 124.6(5) . . ?
C4 N3 Cr3 121.3(5) . 2_656 ?
C4 N3 C3 121.9(5) . . ?
C1 C1 H1AB 100.8 2_656 . ?
C1 C1 H1A 114.4 2_656 . ?
H1AB C1 H1A 108.7 . . ?
C2 C1 C1 110.9(6) . 2_656 ?
C2 C1 H1AB 107.0 . . ?
C2 C1 H1A 113.9 . . ?
C1 C2 H2AB 109.5 . . ?
C1 C2 H2A 109.5 . . ?
H2AB C2 H2A 108.1 . . ?
C3 C2 C1 110.5(6) . . ?
C3 C2 H2AB 109.5 . . ?
C3 C2 H2A 109.5 . . ?
N3 C3 C2 117.1(5) . . ?
N3 C3 C3 106.0(4) . 2_656 ?
N3 C3 H3 108.5 . . ?
C2 C3 C3 110.1(5) . 2_656 ?
C2 C3 H3 107.0 . . ?
C3 C3 H3 107.9 2_656 . ?
N3 C4 H4 117.1 . . ?
N3 C4 C5 125.7(6) . . ?
C5 C4 H4 117.1 . . ?
C6 C5 C4 123.5(6) . . ?
C6 C5 C10 121.3(6) . . ?
C10 C5 C4 115.2(6) . . ?
O1 C6 C5 121.2(6) . . ?
O1 C6 C7 119.6(6) . . ?
C5 C6 C7 119.1(6) . . ?
C43 O6 C40 103(2) . . ?
C6 C7 C14 120.5(6) . . ?
C8 C7 C6 116.6(6) . . ?
C8 C7 C14 122.7(6) . . ?
C7 C8 H8 117.4 . . ?
C7 C8 C9 125.2(6) . . ?
C9 C8 H8 117.4 . . ?
O3 C9 C8 114.8(6) . . ?
C10 C9 O3 126.2(7) . . ?
C10 C9 C8 118.8(6) . . ?
C5 C10 H10 120.5 . . ?
C9 C10 C5 118.9(7) . . ?
C9 C10 H10 120.5 . . ?
O3 C11 H11 112.5 . . ?
O3 C11 C12 101.0(8) . . ?
O3 C11 C13 108.3(10) . . ?
C12 C11 H11 112.5 . . ?
C13 C11 H11 112.5 . . ?
C13 C11 C12 109.4(10) . . ?
C11 C12 H12A 109.5 . . ?
C11 C12 H12B 109.5 . . ?
C11 C12 H12C 109.5 . . ?
H12A C12 H12B 109.5 . . ?
H12A C12 H12C 109.5 . . ?
H12B C12 H12C 109.5 . . ?
H12D C12 H12E 109.5 . . ?
H12D C12 H12F 109.5 . . ?
H12E C12 H12F 109.5 . . ?
C11 C13 H13A 109.5 . . ?
C11 C13 H13B 109.5 . . ?
C11 C13 H13C 109.5 . . ?
H13A C13 H13B 109.5 . . ?
H13A C13 H13C 109.5 . . ?
H13B C13 H13C 109.5 . . ?
H13D C13 H13E 109.5 . . ?
H13D C13 H13F 109.5 . . ?
H13E C13 H13F 109.5 . . ?
C7 C14 C15 112.1(6) . . ?
C7 C14 C16 109.7(6) . . ?
C15 C14 C16 107.6(7) . . ?
C17 C14 C7 110.6(7) . . ?
C17 C14 C15 108.4(7) . . ?
C17 C14 C16 108.3(7) . . ?
C14 C15 H15A 109.5 . . ?
C14 C15 H15B 109.5 . . ?
C14 C15 H15C 109.5 . . ?
H15A C15 H15B 109.5 . . ?
H15A C15 H15C 109.5 . . ?
H15B C15 H15C 109.5 . . ?
C14 C16 H16A 109.5 . . ?
C14 C16 H16B 109.5 . . ?
C14 C16 H16C 109.5 . . ?
H16A C16 H16B 109.5 . . ?
H16A C16 H16C 109.5 . . ?
H16B C16 H16C 109.5 . . ?
H16D C16 H16E 109.5 . . ?
H16D C16 H16F 109.5 . . ?
H16E C16 H16F 109.5 . . ?
C14 C17 H17A 109.5 . . ?
C14 C17 H17B 109.5 . . ?
C14 C17 H17C 109.5 . . ?
H17A C17 H17B 109.5 . . ?
H17A C17 H17C 109.5 . . ?
H17B C17 H17C 109.5 . . ?
Cr2 Cr2 O2 70.0(2) 2_756 2_756 ?
Cr2 Cr2 O2 78.2(2) 2_756 . ?
Cr2 Cr2 N2 176.3(5) 2_756 . ?
Cr2 Cr2 N4 75.1(2) 2_756 2_756 ?
Cr2 Cr2 N4 75.6(2) 2_756 . ?
O2 Cr2 O2 90.2(3) . 2_756 ?
O2 Cr2 N4 88.6(2) . . ?
O2 Cr2 N4 152.6(3) . 2_756 ?
O2 Cr2 N4 86.4(2) 2_756 2_756 ?
O2 Cr2 N4 145.1(3) 2_756 . ?
N2 Cr2 O2 106.6(5) . 2_756 ?
N2 Cr2 O2 103.7(5) . . ?
N2 Cr2 N4 107.5(5) . . ?
N2 Cr2 N4 103.3(5) . 2_756 ?
N4 Cr2 N4 79.0(3) . 2_756 ?
Cr2 O2 Cr2 31.75(14) . 2_756 ?
C23 O2 Cr2 123.6(4) . . ?
C23 O2 Cr2 134.6(5) . 2_756 ?
C26 O4 C28 119.4(6) . . ?
Cr2 N4 Cr2 29.31(13) . 2_756 ?
C20 N4 Cr2 109.3(4) . 2_756 ?
C20 N4 Cr2 116.5(4) . . ?
C21 N4 Cr2 127.6(5) . 2_756 ?
C21 N4 Cr2 120.2(5) . . ?
C21 N4 C20 121.2(5) . . ?
C18 C18 H18A 114.0 2_756 . ?
C18 C18 H18B 106.8 2_756 . ?
H18A C18 H18B 108.0 . . ?
C19 C18 C18 109.4(5) . 2_756 ?
C19 C18 H18A 109.8 . . ?
C19 C18 H18B 108.7 . . ?
C18 C19 H19A 109.8 . . ?
C18 C19 H19B 109.8 . . ?
H19A C19 H19B 108.2 . . ?
C20 C19 C18 109.5(6) . . ?
C20 C19 H19A 109.8 . . ?
C20 C19 H19B 109.8 . . ?
N4 C20 C19 116.9(5) . . ?
N4 C20 C20 105.7(4) . 2_756 ?
N4 C20 H20 107.5 . . ?
C19 C20 C20 112.1(5) . 2_756 ?
C19 C20 H20 106.7 . . ?
C20 C20 H20 107.6 2_756 . ?
N4 C21 H21 117.1 . . ?
N4 C21 C22 125.9(6) . . ?
C22 C21 H21 117.1 . . ?
C23 C22 C21 120.8(6) . . ?
C23 C22 C27 122.2(6) . . ?
C27 C22 C21 116.9(6) . . ?
O2 C23 C22 122.7(6) . . ?
O2 C23 C24 119.6(6) . . ?
C22 C23 C24 117.6(6) . . ?
C23 C24 C31 120.2(6) . . ?
C25 C24 C23 118.0(6) . . ?
C25 C24 C31 121.7(6) . . ?
C24 C25 H25 118.4 . . ?
C26 C25 C24 123.2(6) . . ?
C26 C25 H25 118.4 . . ?
C25 C26 O4 114.8(7) . . ?
C27 C26 O4 124.2(7) . . ?
C27 C26 C25 121.0(6) . . ?
C22 C27 H27 121.0 . . ?
C26 C27 C22 118.0(7) . . ?
C26 C27 H27 121.0 . . ?
O4 C28 H28 108.9 . . ?
O4 C28 C29 110.0(9) . . ?
O4 C28 C30 104.8(7) . . ?
C29 C28 H28 108.9 . . ?
C29 C28 C30 115.1(8) . . ?
C30 C28 H28 108.9 . . ?
C28 C29 H29A 109.5 . . ?
C28 C29 H29B 109.5 . . ?
C28 C29 H29C 109.5 . . ?
H29A C29 H29B 109.5 . . ?
H29A C29 H29C 109.5 . . ?
H29B C29 H29C 109.5 . . ?
H29D C29 H29E 109.5 . . ?
H29D C29 H29F 109.5 . . ?
H29E C29 H29F 109.5 . . ?
C28 C30 H30A 109.5 . . ?
C28 C30 H30B 109.5 . . ?
C28 C30 H30C 109.5 . . ?
H30A C30 H30B 109.5 . . ?
H30A C30 H30C 109.5 . . ?
H30B C30 H30C 109.5 . . ?
H30D C30 H30E 109.5 . . ?
H30D C30 H30F 109.5 . . ?
H30E C30 H30F 109.5 . . ?
C24 C31 C33 108.6(6) . . ?
C24 C31 C34 110.7(6) . . ?
C32 C31 C24 111.3(7) . . ?
C32 C31 C33 111.1(7) . . ?
C32 C31 C34 106.1(7) . . ?
C33 C31 C34 109.0(7) . . ?
C31 C32 H32A 109.5 . . ?
C31 C32 H32B 109.5 . . ?
C31 C32 H32C 109.5 . . ?
H32A C32 H32B 109.5 . . ?
H32A C32 H32C 109.5 . . ?
H32B C32 H32C 109.5 . . ?
C31 C33 H33A 109.5 . . ?
C31 C33 H33B 109.5 . . ?
C31 C33 H33C 109.5 . . ?
H33A C33 H33B 109.5 . . ?
H33A C33 H33C 109.5 . . ?
H33B C33 H33C 109.5 . . ?
H33D C33 H33E 109.5 . . ?
H33D C33 H33F 109.5 . . ?
H33E C33 H33F 109.5 . . ?
C31 C34 H34A 109.5 . . ?
C31 C34 H34B 109.5 . . ?
C31 C34 H34C 109.5 . . ?
H34A C34 H34B 109.5 . . ?
H34A C34 H34C 109.5 . . ?
H34B C34 H34C 109.5 . . ?
C35 O5 C38 105.9(10) . . ?
O5 C35 H35A 108.6 . . ?
O5 C35 H35B 108.6 . . ?
O5 C35 C36 114.8(11) . . ?
H35A C35 H35B 107.5 . . ?
C36 C35 H35A 108.6 . . ?
C36 C35 H35B 108.6 . . ?
C35 C36 H36A 111.6 . . ?
C35 C36 H36B 111.6 . . ?
C35 C36 C37 100.9(11) . . ?
H36A C36 H36B 109.4 . . ?
C37 C36 H36A 111.6 . . ?
C37 C36 H36B 111.6 . . ?
C36 C37 H37A 111.4 . . ?
C36 C37 H37B 111.4 . . ?
H37A C37 H37B 109.3 . . ?
C38 C37 C36 101.6(10) . . ?
C38 C37 H37A 111.4 . . ?
C38 C37 H37B 111.4 . . ?
O5 C38 C37 109.5(11) . . ?
O5 C38 H38A 109.8 . . ?
O5 C38 H38B 109.8 . . ?
C37 C38 H38A 109.8 . . ?
C37 C38 H38B 109.8 . . ?
H38A C38 H38B 108.2 . . ?
O6 C40 H40A 111.1 . . ?
O6 C40 H40B 111.1 . . ?
O6 C40 C41 103.3(18) . . ?
H40A C40 H40B 109.1 . . ?
C41 C40 H40A 111.1 . . ?
C41 C40 H40B 111.1 . . ?
H39A C39 H39B 110.5 . . ?
C41 C39 H39A 113.2 . . ?
C41 C39 H39B 113.2 . . ?
C43 C39 H39A 113.2 . . ?
C43 C39 H39B 113.2 . . ?
C43 C39 C41 93(2) . . ?
C40 C41 C39 110.5(17) . . ?
C40 C41 H41A 109.5 . . ?
C40 C41 H41B 109.5 . . ?
C39 C41 H41A 109.5 . . ?
C39 C41 H41B 109.5 . . ?
H41A C41 H41B 108.1 . . ?
O6 C43 C39 118(3) . . ?
O6 C43 H43A 107.8 . . ?
O6 C43 H43B 107.8 . . ?
C39 C43 H43A 107.8 . . ?
C39 C43 H43B 107.8 . . ?
H43A C43 H43B 107.1 . . ?

loop_
_geom_bond_atom_site_label_1
_geom_bond_atom_site_label_2
_geom_bond_distance
_geom_bond_site_symmetry_2
_geom_bond_publ_flag
O1 Cr3 1.840(6) . ?
O1 Cr3 1.822(6) 2_656 ?
O1 C6 1.340(9) . ?
O3 C9 1.388(8) . ?
O3 C11 1.427(11) . ?
Cr3 Cr3 0.777(4) 2_656 ?
Cr3 N1 2.315(10) 2_656 ?
Cr3 N1 1.538(10) . ?
Cr3 N3 2.036(6) . ?
Cr3 N3 2.051(6) 2_656 ?
N3 C3 1.451(8) . ?
N3 C4 1.291(9) . ?
C1 C1 1.550(16) 2_656 ?
C1 H1AB 0.9801 . ?
C1 H1A 0.9800 . ?
C1 C2 1.526(10) . ?
C2 H2AB 0.9800 . ?
C2 H2A 0.9800 . ?
C2 C3 1.521(10) . ?
C3 C3 1.553(12) 2_656 ?
C3 H3 0.9901 . ?
C4 H4 0.9400 . ?
C4 C5 1.449(10) . ?
C5 C6 1.395(11) . ?
C5 C10 1.431(9) . ?
C6 C7 1.448(9) . ?
O6 C40 1.40(2) . ?
O6 C43 1.39(2) . ?
C7 C8 1.343(10) . ?
C7 C14 1.525(10) . ?
C8 H8 0.9400 . ?
C8 C9 1.415(11) . ?
C9 C10 1.355(10) . ?
C10 H10 0.9400 . ?
C11 H11 0.9900 . ?
C11 C12 1.563(14) . ?
C11 C13 1.455(16) . ?
C12 H12A 0.9700 . ?
C12 H12B 0.9700 . ?
C12 H12C 0.9700 . ?
C12 H12D 0.9700 . ?
C12 H12E 0.9700 . ?
C12 H12F 0.9700 . ?
C13 H13A 0.9700 . ?
C13 H13B 0.9700 . ?
C13 H13C 0.9700 . ?
C13 H13D 0.9700 . ?
C13 H13E 0.9700 . ?
C13 H13F 0.9700 . ?
C14 C15 1.531(10) . ?
C14 C16 1.538(12) . ?
C14 C17 1.514(12) . ?
C15 H15A 0.9700 . ?
C15 H15B 0.9700 . ?
C15 H15C 0.9700 . ?
C16 H16A 0.9700 . ?
C16 H16B 0.9700 . ?
C16 H16C 0.9700 . ?
C16 H16D 0.9700 . ?
C16 H16E 0.9700 . ?
C16 H16F 0.9700 . ?
C17 H17A 0.9700 . ?
C17 H17B 0.9700 . ?
C17 H17C 0.9700 . ?
Cr2 Cr2 1.033(4) 2_756 ?
Cr2 O2 1.922(5) 2_756 ?
Cr2 O2 1.846(5) . ?
Cr2 N2 1.536(10) . ?
Cr2 N4 2.045(6) 2_756 ?
Cr2 N4 2.040(6) . ?
O2 C23 1.310(9) . ?
O4 C26 1.380(8) . ?
O4 C28 1.443(9) . ?
N4 C20 1.489(8) . ?
N4 C21 1.274(9) . ?
C18 C18 1.575(15) 2_756 ?
C18 H18A 0.9798 . ?
C18 H18B 0.9801 . ?
C18 C19 1.558(10) . ?
C19 H19A 0.9800 . ?
C19 H19B 0.9800 . ?
C19 C20 1.501(9) . ?
C20 C20 1.541(12) 2_756 ?
C20 H20 0.9900 . ?
C21 H21 0.9400 . ?
C21 C22 1.455(9) . ?
C22 C23 1.415(10) . ?
C22 C27 1.418(9) . ?
C23 C24 1.444(10) . ?
C24 C25 1.384(9) . ?
C24 C31 1.544(10) . ?
C25 H25 0.9400 . ?
C25 C26 1.377(11) . ?
C26 C27 1.373(10) . ?
C27 H27 0.9400 . ?
C28 H28 0.9900 . ?
C28 C29 1.484(15) . ?
C28 C30 1.524(11) . ?
C29 H29A 0.9700 . ?
C29 H29B 0.9700 . ?
C29 H29C 0.9700 . ?
C29 H29D 0.9700 . ?
C29 H29E 0.9700 . ?
C29 H29F 0.9700 . ?
C30 H30A 0.9700 . ?
C30 H30B 0.9700 . ?
C30 H30C 0.9700 . ?
C30 H30D 0.9700 . ?
C30 H30E 0.9700 . ?
C30 H30F 0.9700 . ?
C31 C32 1.514(11) . ?
C31 C33 1.549(11) . ?
C31 C34 1.551(11) . ?
C32 H32A 0.9700 . ?
C32 H32B 0.9700 . ?
C32 H32C 0.9700 . ?
C33 H33A 0.9700 . ?
C33 H33B 0.9700 . ?
C33 H33C 0.9700 . ?
C33 H33D 0.9700 . ?
C33 H33E 0.9700 . ?
C33 H33F 0.9700 . ?
C34 H34A 0.9700 . ?
C34 H34B 0.9700 . ?
C34 H34C 0.9700 . ?
O5 C35 1.310(16) . ?
O5 C38 1.419(14) . ?
C35 H35A 0.9800 . ?
C35 H35B 0.9800 . ?
C35 C36 1.508(17) . ?
C36 H36A 0.9800 . ?
C36 H36B 0.9800 . ?
C36 C37 1.532(16) . ?
C37 H37A 0.9800 . ?
C37 H37B 0.9800 . ?
C37 C38 1.490(19) . ?
C38 H38A 0.9800 . ?
C38 H38B 0.9800 . ?
C40 H40A 0.9800 . ?
C40 H40B 0.9800 . ?
C40 C41 1.43(3) . ?
C39 H39A 0.9800 . ?
C39 H39B 0.9800 . ?
C39 C41 1.54(2) . ?
C39 C43 1.48(2) . ?
C41 H41A 0.9800 . ?
C41 H41B 0.9800 . ?
C43 H43A 0.9800 . ?
C43 H43B 0.9800 . ?

loop_
_geom_torsion_atom_site_label_1
_geom_torsion_atom_site_label_2
_geom_torsion_atom_site_label_3
_geom_torsion_atom_site_label_4
_geom_torsion
_geom_torsion_site_symmetry_1
_geom_torsion_site_symmetry_2
_geom_torsion_site_symmetry_3
_geom_torsion_site_symmetry_4
_geom_torsion_publ_flag
O1 Cr3 N1 Cr3 52(10) . . . 2_656 ?
O1 Cr3 N1 Cr3 -42(10) 2_656 . . 2_656 ?
O1 C6 C7 C8 -179.8(7) . . . . ?
O1 C6 C7 C14 -3.1(11) . . . . ?
O3 C9 C10 C5 -176.3(7) . . . . ?
Cr3 O1 Cr3 O1 -78.2(3) 2_656 . . 2_656 ?
Cr3 O1 Cr3 N1 -1.6(4) 2_656 . . 2_656 ?
Cr3 O1 Cr3 N1 -177.3(6) 2_656 . . . ?
Cr3 O1 Cr3 N3 15.9(6) 2_656 . . 2_656 ?
Cr3 O1 Cr3 N3 79.8(3) 2_656 . . . ?
Cr3 O1 C6 C5 -21.1(12) 2_656 . . . ?
Cr3 O1 C6 C5 11.7(12) . . . . ?
Cr3 O1 C6 C7 162.0(6) 2_656 . . . ?
Cr3 O1 C6 C7 -165.2(6) . . . . ?
Cr3 N3 C3 C2 171.6(5) . . . . ?
Cr3 N3 C3 C2 148.2(5) 2_656 . . . ?
Cr3 N3 C3 C3 48.4(7) . . . 2_656 ?
Cr3 N3 C3 C3 25.0(8) 2_656 . . 2_656 ?
Cr3 N3 C4 C5 17.0(10) 2_656 . . . ?
Cr3 N3 C4 C5 -8.9(10) . . . . ?
N3 Cr3 N1 Cr3 -134(10) 2_656 . . 2_656 ?
N3 Cr3 N1 Cr3 144(10) . . . 2_656 ?
N3 C4 C5 C6 1.7(11) . . . . ?
N3 C4 C5 C10 -179.5(7) . . . . ?
C1 C1 C2 C3 56.6(11) 2_656 . . . ?
C1 C2 C3 N3 -179.3(6) . . . . ?
C1 C2 C3 C3 -58.2(9) . . . 2_656 ?
C3 N3 C4 C5 -171.2(7) . . . . ?
C4 N3 C3 C2 -23.9(9) . . . . ?
C4 N3 C3 C3 -147.2(7) . . . 2_656 ?
C4 C5 C6 O1 -1.9(11) . . . . ?
C4 C5 C6 C7 175.0(7) . . . . ?
C4 C5 C10 C9 -176.5(7) . . . . ?
C5 C6 C7 C8 3.2(10) . . . . ?
C5 C6 C7 C14 179.9(7) . . . . ?
C6 O1 Cr3 O1 -172.3(10) . . . 2_656 ?
C6 O1 Cr3 Cr3 -94.2(8) . . . 2_656 ?
C6 O1 Cr3 N1 88.6(10) . . . . ?
C6 O1 Cr3 N1 -95.8(9) . . . 2_656 ?
C6 O1 Cr3 N3 -14.4(8) . . . . ?
C6 O1 Cr3 N3 -78.3(11) . . . 2_656 ?
C6 C5 C10 C9 2.3(11) . . . . ?
C6 C7 C8 C9 -1.4(11) . . . . ?
C6 C7 C14 C15 177.1(7) . . . . ?
C6 C7 C14 C16 57.6(9) . . . . ?
C6 C7 C14 C17 -61.8(9) . . . . ?
O6 C40 C41 C39 36(3) . . . . ?
C7 C8 C9 O3 176.4(7) . . . . ?
C7 C8 C9 C10 0.0(11) . . . . ?
C8 C7 C14 C15 -6.5(10) . . . . ?
C8 C7 C14 C16 -125.9(8) . . . . ?
C8 C7 C14 C17 114.7(8) . . . . ?
C8 C9 C10 C5 -0.4(10) . . . . ?
C9 O3 C11 C12 165.8(8) . . . . ?
C9 O3 C11 C13 -79.3(11) . . . . ?
C10 C5 C6 O1 179.3(7) . . . . ?
C10 C5 C6 C7 -3.8(10) . . . . ?
C11 O3 C9 C8 158.7(7) . . . . ?
C11 O3 C9 C10 -25.2(11) . . . . ?
C14 C7 C8 C9 -178.1(7) . . . . ?
Cr2 Cr2 O2 C23 121.8(6) 2_756 . . . ?
Cr2 O2 C23 C22 1.8(11) 2_756 . . . ?
Cr2 O2 C23 C22 -37.0(9) . . . . ?
Cr2 O2 C23 C24 145.7(5) . . . . ?
Cr2 O2 C23 C24 -175.4(5) 2_756 . . . ?
Cr2 N4 C20 C19 146.7(5) . . . . ?
Cr2 N4 C20 C19 177.6(5) 2_756 . . . ?
Cr2 N4 C20 C20 52.2(7) 2_756 . . 2_756 ?
Cr2 N4 C20 C20 21.2(7) . . . 2_756 ?
Cr2 N4 C21 C22 16.6(10) . . . . ?
Cr2 N4 C21 C22 -17.8(10) 2_756 . . . ?
O2 Cr2 O2 Cr2 69.5(2) 2_756 . . 2_756 ?
O2 Cr2 O2 C23 -168.7(6) 2_756 . . . ?
O2 C23 C24 C25 178.7(6) . . . . ?
O2 C23 C24 C31 -4.1(10) . . . . ?
O4 C26 C27 C22 177.3(7) . . . . ?
N2 Cr2 O2 Cr2 176.7(5) . . . 2_756 ?
N2 Cr2 O2 C23 -61.5(7) . . . . ?
N4 Cr2 O2 Cr2 -13.1(5) 2_756 . . 2_756 ?
N4 Cr2 O2 Cr2 -75.6(2) . . . 2_756 ?
N4 Cr2 O2 C23 108.8(7) 2_756 . . . ?
N4 Cr2 O2 C23 46.2(6) . . . . ?
N4 C21 C22 C23 7.1(11) . . . . ?
N4 C21 C22 C27 -172.5(7) . . . . ?
C18 C18 C19 C20 58.2(10) 2_756 . . . ?
C18 C19 C20 N4 -179.1(6) . . . . ?
C18 C19 C20 C20 -56.9(8) . . . 2_756 ?
C20 N4 C21 C22 179.5(6) . . . . ?
C21 N4 C20 C19 -16.8(9) . . . . ?
C21 N4 C20 C20 -142.3(7) . . . 2_756 ?
C21 C22 C23 O2 1.6(10) . . . . ?
C21 C22 C23 C24 178.9(6) . . . . ?
C21 C22 C27 C26 -179.0(7) . . . . ?
C22 C23 C24 C25 1.3(9) . . . . ?
C22 C23 C24 C31 178.5(6) . . . . ?
C23 C22 C27 C26 1.5(11) . . . . ?
C23 C24 C25 C26 -1.1(10) . . . . ?
C23 C24 C31 C32 -57.5(9) . . . . ?
C23 C24 C31 C33 65.1(8) . . . . ?
C23 C24 C31 C34 -175.3(7) . . . . ?
C24 C25 C26 O4 -177.6(7) . . . . ?
C24 C25 C26 C27 1.0(11) . . . . ?
C25 C24 C31 C32 119.5(8) . . . . ?
C25 C24 C31 C33 -117.8(8) . . . . ?
C25 C24 C31 C34 1.8(10) . . . . ?
C25 C26 C27 C22 -1.1(11) . . . . ?
C26 O4 C28 C29 69.9(11) . . . . ?
C26 O4 C28 C30 -165.8(7) . . . . ?
C27 C22 C23 O2 -178.8(7) . . . . ?
C27 C22 C23 C24 -1.6(10) . . . . ?
C28 O4 C26 C25 -159.9(7) . . . . ?
C28 O4 C26 C27 21.6(11) . . . . ?
C31 C24 C25 C26 -178.2(7) . . . . ?
O5 C35 C36 C37 8(2) . . . . ?
C35 O5 C38 C37 -23.7(18) . . . . ?
C35 C36 C37 C38 -20.0(16) . . . . ?
C36 C37 C38 O5 27.6(16) . . . . ?
C38 O5 C35 C36 9(2) . . . . ?
C40 O6 C43 C39 21(5) . . . . ?
C41 C39 C43 O6 1(4) . . . . ?
C43 O6 C40 C41 -33(3) . . . . ?
C43 C39 C41 C40 -22(3) . . . . ?

loop_
_twin_individual_id
_twin_individual_mass_fraction_refined
1 0.91042
2 0.08958
